data_7717755
loop_
_publ_author_name
'HALDER, MITA'
'Castillo Cardenas, Diana'
'M. Chartouni, Angela M'
'Culver, Damien'

_publ_section_title
;
 Catalysis Activity and Chemoselectivity Control with the Trans Ligand in
 Ru-H Pincer Complexes
;
_journal_name_full 'Dalton Transactions'
_journal_paper_doi 10.1039/D4DT03491K
_journal_year 2025
_chemical_formula_sum 'C56 H59 B N O P3 Ru'
_chemical_formula_weight 966.83
_space_group_crystal_system monoclinic
_space_group_IT_number 14
_space_group_name_Hall '-P 2yn'
_space_group_name_H-M_alt 'P 1 21/n 1'
_atom_sites_solution_hydrogens mixed
_audit_update_record
;
2024-10-22 deposited with the CCDC.	2025-01-06 downloaded from the CCDC.
;
_cell_angle_alpha 90
_cell_angle_beta 97.3630(10)
_cell_angle_gamma 90
_cell_formula_units_Z 4
_cell_length_a 9.9730(3)
_cell_length_b 22.1902(7)
_cell_length_c 22.4709(7)
_cell_measurement_reflns_used 9651
_cell_measurement_temperature 273.(2)
_cell_measurement_theta_max 28.6977
_cell_measurement_theta_min 2.5906
_cell_volume 4931.9(3)
_computing_cell_refinement 'SAINT V8.40B (Bruker AXS LLC, 2019)'
_computing_data_reduction 'SAINT V8.40B (Bruker AXS LLC, 2019)'
_computing_molecular_graphics 'shelXle (C.B. Huebschle, rev 1380)'
_computing_structure_refinement 'SHELXL-2019/1 (Sheldrick, 2019)'
_computing_structure_solution 'XT, VERSION 2018/2'
_diffrn_ambient_temperature 273.(2)
_diffrn_detector_area_resol_mean 7.3910
_diffrn_measured_fraction_theta_full 0.998
_diffrn_measured_fraction_theta_max 0.998
_diffrn_measurement_device 'Bruker D8 VENTURE diffractometer'
_diffrn_measurement_method '\w and \f scans, narrow frame width, shutterless'
_diffrn_radiation_monochromator 'multilayer mirror'
_diffrn_radiation_probe x-ray
_diffrn_radiation_type 'Mo K\a'
_diffrn_radiation_wavelength 0.71073
_diffrn_reflns_av_R_equivalents 0.0532
_diffrn_reflns_av_unetI/netI 0.0263
_diffrn_reflns_limit_h_max 13
_diffrn_reflns_limit_h_min -12
_diffrn_reflns_limit_k_max 29
_diffrn_reflns_limit_k_min -29
_diffrn_reflns_limit_l_max 30
_diffrn_reflns_limit_l_min -30
_diffrn_reflns_number 126831
_diffrn_reflns_theta_full 25.24
_diffrn_reflns_theta_max 28.71
_diffrn_reflns_theta_min 2.33
_diffrn_source_type 'microfocus sealed tube'
_exptl_absorpt_coefficient_mu 0.455
_exptl_absorpt_correction_T_max 0.95
_exptl_absorpt_correction_T_min 0.89
_exptl_absorpt_correction_type multi-scan
_exptl_absorpt_process_details
;
SADABS (Spek A. L., 2015) was used for an absorption correction and scalling
of observed data
;
_exptl_crystal_colour colourless
_exptl_crystal_density_diffrn 1.302
_exptl_crystal_density_method 'not measured'
_exptl_crystal_description block
_exptl_crystal_F_000 2016
_exptl_crystal_size_max 0.290
_exptl_crystal_size_mid 0.140
_exptl_crystal_size_min 0.110
_refine_diff_density_max 1.002
_refine_diff_density_min -0.717
_refine_ls_extinction_method none
_refine_ls_goodness_of_fit_ref 1.040
_refine_ls_hydrogen_treatment mixed
_refine_ls_matrix_type full
_refine_ls_number_parameters 578
_refine_ls_number_reflns 12745
_refine_ls_number_restraints 0
_refine_ls_restrained_S_all 1.040
_refine_ls_R_factor_all 0.0459
_refine_ls_R_factor_gt 0.0367
_refine_ls_shift/su_max 0.002
_refine_ls_shift/su_mean 0.000
_refine_ls_structure_factor_coef Fsqd
_refine_ls_weighting_details 'w=1/[\s^2^(Fo^2^)+(0.0510P)^2^+3.8926P] where P=(Fo^2^+2Fc^2^)/3'
_refine_ls_weighting_scheme calc
_refine_ls_wR_factor_gt 0.0946
_refine_ls_wR_factor_ref 0.1023
_reflns_Friedel_coverage 0.000
_reflns_number_gt 10871
_reflns_number_total 12745
_reflns_threshold_expression 'I > 2\s(I)'
_cod_data_source_file d4dt03491k2.cif
_cod_data_source_block Cul004Mo
_cod_depositor_comments
;
The following automatic conversions were performed:

data item '_exptl_absorpt_correction_type' value 'Multi-Scan' was
changed to 'multi-scan' in accordance with the
/home/data/users/saulius/crontab/automatic-downloads/rss-feeds/RSC/lib/dictionaries/cif_core.dic
dictionary named 'cif_core.dic' version 2.4.2 last updated on
2011-04-26.

Automatic conversion script
Id: cif_fix_values 8170 2020-07-09 18:12:32Z antanas 
;
_cod_database_code 7717755

loop_
_space_group_symop_operation_xyz
'x, y, z'
'-x+1/2, y+1/2, -z+1/2'
'-x, -y, -z'
'x-1/2, -y-1/2, z-1/2'

loop_
_atom_site_type_symbol
_atom_site_label
_atom_site_fract_x
_atom_site_fract_y
_atom_site_fract_z
_atom_site_U_iso_or_equiv
_atom_site_adp_type
_atom_site_calc_flag
_atom_site_refinement_flags_adp
_atom_site_refinement_flags_occupancy
_atom_site_refinement_flags_posn
_atom_site_occupancy
_atom_site_disorder_assembly
_atom_site_disorder_group
Ru Ru1 0.63119(2) 0.48836(2) 0.28102(2) 0.02158(5) Uani d . . . 1 . .
P P1 0.79194(5) 0.48930(2) 0.21523(2) 0.02471(10) Uani d . . . 1 . .
P P2 0.44101(5) 0.51528(2) 0.32488(2) 0.02303(10) Uani d . . . 1 . .
P P3 0.59778(6) 0.37979(2) 0.28545(2) 0.02875(11) Uani d . . . 1 . .
O O1 0.82826(18) 0.48672(8) 0.39313(8) 0.0431(4) Uani d . . . 1 . .
N N1 0.49127(17) 0.49968(8) 0.19762(8) 0.0248(3) Uani d . . . 1 . .
H H1 0.467(3) 0.4645(13) 0.1833(12) 0.037000 Uiso d U . . 1 . .
C C1 0.7518(2) 0.48742(9) 0.35061(9) 0.0275(4) Uani d . . . 1 . .
C C2 0.9060(2) 0.42590(10) 0.21142(10) 0.0300(4) Uani d . . . 1 . .
C C3 0.9243(2) 0.39807(11) 0.15799(11) 0.0382(5) Uani d . . . 1 . .
H H3 0.882914 0.413778 0.121857 0.046000 Uiso calc U . R 1 . .
C C4 1.0041(3) 0.34682(12) 0.15802(12) 0.0459(6) Uani d . . . 1 . .
H H4 1.015378 0.328165 0.121934 0.055000 Uiso calc U . R 1 . .
C C5 1.0664(3) 0.32354(11) 0.21106(13) 0.0456(6) Uani d . . . 1 . .
H H5 1.118641 0.288858 0.210817 0.055000 Uiso calc U . R 1 . .
C C6 1.0517(2) 0.35151(11) 0.26500(12) 0.0412(5) Uani d . . . 1 . .
H H6 1.095257 0.336089 0.300840 0.049000 Uiso calc U . R 1 . .
C C7 0.9716(2) 0.40267(10) 0.26524(10) 0.0326(4) Uani d . . . 1 . .
H H7 0.961613 0.421561 0.301357 0.039000 Uiso calc U . R 1 . .
C C8 0.3808(2) 0.46990(10) 0.38335(9) 0.0288(4) Uani d . . . 1 . .
C C9 0.4730(2) 0.45076(11) 0.43080(10) 0.0363(5) Uani d . . . 1 . .
H H9 0.563260 0.462085 0.432679 0.044000 Uiso calc U . R 1 . .
C C10 0.4321(3) 0.41483(13) 0.47559(12) 0.0481(6) Uani d . . . 1 . .
H H10 0.494590 0.402070 0.507377 0.058000 Uiso calc U . R 1 . .
C C11 0.2980(3) 0.39806(14) 0.47283(13) 0.0560(7) Uani d . . . 1 . .
H H11 0.270652 0.373214 0.502352 0.067000 Uiso calc U . R 1 . .
C C12 0.2049(3) 0.41796(15) 0.42660(14) 0.0586(8) Uani d . . . 1 . .
H H12 0.114473 0.407308 0.425517 0.070000 Uiso calc U . R 1 . .
C C13 0.2451(3) 0.45382(12) 0.38158(12) 0.0440(6) Uani d . . . 1 . .
H H13 0.181887 0.467116 0.350307 0.053000 Uiso calc U . R 1 . .
C C14 0.9093(2) 0.55289(9) 0.21531(9) 0.0259(4) Uani d . . . 1 . .
C C15 0.9323(2) 0.59087(10) 0.26463(9) 0.0292(4) Uani d . . . 1 . .
H H15 0.886350 0.584436 0.297575 0.035000 Uiso calc U . R 1 . .
C C16 1.0231(2) 0.63838(10) 0.26532(11) 0.0352(5) Uani d . . . 1 . .
H H16 1.038283 0.663375 0.298723 0.042000 Uiso calc U . R 1 . .
C C17 1.0913(2) 0.64857(11) 0.21611(11) 0.0377(5) Uani d . . . 1 . .
H H17 1.151805 0.680513 0.216411 0.045000 Uiso calc U . R 1 . .
C C18 1.0691(2) 0.61114(11) 0.16674(11) 0.0368(5) Uani d . . . 1 . .
H H18 1.114325 0.618007 0.133657 0.044000 Uiso calc U . R 1 . .
C C19 0.9797(2) 0.56343(10) 0.16640(10) 0.0329(4) Uani d . . . 1 . .
H H19 0.966291 0.538059 0.133222 0.039000 Uiso calc U . R 1 . .
C C20 0.6868(2) 0.49187(11) 0.14162(9) 0.0319(4) Uani d . . . 1 . .
H H20A 0.735656 0.511536 0.112393 0.038000 Uiso calc U . R 1 . .
H H20B 0.663907 0.451337 0.127688 0.038000 Uiso calc U . R 1 . .
C C21 0.5598(2) 0.52677(10) 0.14901(9) 0.0305(4) Uani d . . . 1 . .
H H21A 0.582729 0.568403 0.158774 0.037000 Uiso calc U . R 1 . .
H H21B 0.499156 0.526178 0.111642 0.037000 Uiso calc U . R 1 . .
C C22 0.3694(2) 0.53527(10) 0.20659(9) 0.0295(4) Uani d . . . 1 . .
H H22A 0.303471 0.532480 0.171002 0.035000 Uiso calc U . R 1 . .
H H22B 0.393988 0.577315 0.212703 0.035000 Uiso calc U . R 1 . .
C C23 0.3076(2) 0.51215(10) 0.26037(10) 0.0283(4) Uani d . . . 1 . .
H H23A 0.276119 0.471071 0.253499 0.034000 Uiso calc U . R 1 . .
H H23B 0.231550 0.537101 0.267646 0.034000 Uiso calc U . R 1 . .
C C24 0.6899(3) 0.34432(11) 0.35121(12) 0.0455(6) Uani d . . . 1 . .
H H24A 0.671454 0.301848 0.350356 0.068000 Uiso calc U . R 1 . .
H H24B 0.661959 0.361611 0.386785 0.068000 Uiso calc U . R 1 . .
H H24C 0.785148 0.350744 0.351226 0.068000 Uiso calc U . R 1 . .
C C25 0.42576(19) 0.59145(9) 0.35471(9) 0.0245(4) Uani d . . . 1 . .
C C26 0.3035(2) 0.60982(10) 0.37308(11) 0.0342(5) Uani d . . . 1 . .
H H26 0.230167 0.583563 0.369162 0.041000 Uiso calc U . R 1 . .
C C27 0.2902(2) 0.66654(11) 0.39701(11) 0.0363(5) Uani d . . . 1 . .
H H27 0.207837 0.678446 0.408466 0.044000 Uiso calc U . R 1 . .
C C28 0.3985(2) 0.70546(10) 0.40392(10) 0.0339(5) Uani d . . . 1 . .
H H28 0.389806 0.743546 0.420266 0.041000 Uiso calc U . R 1 . .
C C29 0.5205(2) 0.68748(11) 0.38635(12) 0.0400(5) Uani d . . . 1 . .
H H29 0.594120 0.713552 0.391294 0.048000 Uiso calc U . R 1 . .
C C30 0.5339(2) 0.63104(10) 0.36151(10) 0.0326(4) Uani d . . . 1 . .
H H30 0.615887 0.619677 0.349326 0.039000 Uiso calc U . R 1 . .
C C31 0.6440(3) 0.33230(11) 0.22491(11) 0.0397(5) Uani d . . . 1 . .
H H31A 0.618234 0.291394 0.231449 0.060000 Uiso calc U . R 1 . .
H H31B 0.739986 0.334290 0.224202 0.060000 Uiso calc U . R 1 . .
H H31C 0.598234 0.346261 0.187253 0.060000 Uiso calc U . R 1 . .
C C32 0.4270(3) 0.35153(11) 0.28908(14) 0.0472(6) Uani d . . . 1 . .
H H32A 0.428596 0.308298 0.290529 0.071000 Uiso calc U . R 1 . .
H H32B 0.368482 0.364524 0.254184 0.071000 Uiso calc U . R 1 . .
H H32C 0.394230 0.366923 0.324445 0.071000 Uiso calc U . R 1 . .
C C33 0.7907(2) 0.82787(12) 0.50912(9) 0.0366(5) Uani d . . . 1 . .
C C34 0.7470(3) 0.88694(14) 0.49856(11) 0.0476(6) Uani d . . . 1 . .
H H34 0.809574 0.915905 0.490478 0.057000 Uiso calc U . R 1 . .
C C35 0.6121(3) 0.90450(18) 0.49962(12) 0.0628(9) Uani d . . . 1 . .
H H35 0.587086 0.944502 0.492571 0.075000 Uiso calc U . R 1 . .
C C36 0.5166(3) 0.86269(19) 0.51106(12) 0.0646(10) Uani d . . . 1 . .
H H36 0.426897 0.874039 0.511412 0.078000 Uiso calc U . R 1 . .
C C37 0.5557(3) 0.80416(17) 0.52190(13) 0.0589(8) Uani d . . . 1 . .
H H37 0.492279 0.775596 0.530050 0.071000 Uiso calc U . R 1 . .
C C38 0.6902(2) 0.78700(14) 0.52082(12) 0.0468(6) Uani d . . . 1 . .
H H38 0.713908 0.746894 0.528140 0.056000 Uiso calc U . R 1 . .
C C39 0.9592(2) 0.73752(10) 0.48987(10) 0.0327(4) Uani d . . . 1 . .
C C40 1.0409(3) 0.69284(11) 0.51890(11) 0.0376(5) Uani d . . . 1 . .
H H40 1.090493 0.701660 0.555782 0.045000 Uiso calc U . R 1 . .
C C41 1.0512(3) 0.63527(12) 0.49480(13) 0.0481(6) Uani d . . . 1 . .
H H41 1.106929 0.606613 0.515571 0.058000 Uiso calc U . R 1 . .
C C42 0.9785(3) 0.62085(13) 0.44002(15) 0.0552(8) Uani d . . . 1 . .
H H42 0.984438 0.582512 0.423841 0.066000 Uiso calc U . R 1 . .
C C43 0.8971(3) 0.66410(15) 0.40975(14) 0.0541(8) Uani d . . . 1 . .
H H43 0.848403 0.655011 0.372731 0.065000 Uiso calc U . R 1 . .
C C44 0.8875(2) 0.72097(13) 0.43415(11) 0.0427(6) Uani d . . . 1 . .
H H44 0.831569 0.749320 0.412974 0.051000 Uiso calc U . R 1 . .
C C45 1.0165(2) 0.81049(9) 0.58523(9) 0.0284(4) Uani d . . . 1 . .
C C46 1.1572(2) 0.81480(10) 0.60173(10) 0.0323(4) Uani d . . . 1 . .
H H46 1.213002 0.817611 0.571691 0.039000 Uiso calc U . R 1 . .
C C47 1.2159(2) 0.81502(10) 0.66137(11) 0.0367(5) Uani d . . . 1 . .
H H47 1.309374 0.817807 0.670347 0.044000 Uiso calc U . R 1 . .
C C48 1.1371(3) 0.81115(10) 0.70717(10) 0.0398(5) Uani d . . . 1 . .
H H48 1.176350 0.811430 0.747000 0.048000 Uiso calc U . R 1 . .
C C49 0.9983(3) 0.80684(11) 0.69294(10) 0.0391(5) Uani d . . . 1 . .
H H49 0.943647 0.803976 0.723389 0.047000 Uiso calc U . R 1 . .
C C50 0.9401(2) 0.80677(10) 0.63317(10) 0.0331(4) Uani d . . . 1 . .
H H50 0.846506 0.804154 0.624776 0.040000 Uiso calc U . R 1 . .
C C51 1.0409(2) 0.85013(10) 0.47449(10) 0.0326(4) Uani d . . . 1 . .
C C52 1.0926(2) 0.83125(12) 0.42285(10) 0.0386(5) Uani d . . . 1 . .
H H52 1.069574 0.793116 0.407688 0.046000 Uiso calc U . R 1 . .
C C53 1.1776(3) 0.86711(14) 0.39287(12) 0.0483(6) Uani d . . . 1 . .
H H53 1.210086 0.852345 0.358718 0.058000 Uiso calc U . R 1 . .
C C54 1.2135(3) 0.92358(14) 0.41314(14) 0.0529(7) Uani d . . . 1 . .
H H54 1.270781 0.947295 0.393388 0.064000 Uiso calc U . R 1 . .
C C55 1.1631(3) 0.94463(13) 0.46347(14) 0.0537(7) Uani d . . . 1 . .
H H55 1.185465 0.983187 0.477642 0.064000 Uiso calc U . R 1 . .
C C56 1.0793(3) 0.90870(12) 0.49317(12) 0.0447(6) Uani d . . . 1 . .
H H56 1.046989 0.924145 0.527084 0.054000 Uiso calc U . R 1 . .
B B1 0.9507(2) 0.80680(11) 0.51422(10) 0.0301(5) Uani d . . . 1 . .
H H2 0.643(2) 0.5511(12) 0.2770(10) 0.031(6) Uiso d . . . 1 . .

loop_
_atom_site_aniso_label
_atom_site_aniso_U_11
_atom_site_aniso_U_22
_atom_site_aniso_U_33
_atom_site_aniso_U_12
_atom_site_aniso_U_13
_atom_site_aniso_U_23
Ru1 0.01980(8) 0.02331(9) 0.02135(8) 0.00053(5) 0.00160(5) 0.00116(5)
P1 0.0229(2) 0.0288(3) 0.0227(2) 0.00149(18) 0.00407(18) -0.00143(19)
P2 0.0207(2) 0.0247(2) 0.0239(2) -0.00160(17) 0.00350(18) 0.00126(18)
P3 0.0287(3) 0.0241(2) 0.0327(3) -0.00023(19) 0.0008(2) 0.0005(2)
O1 0.0423(10) 0.0480(10) 0.0348(9) -0.0052(7) -0.0118(7) 0.0026(7)
N1 0.0238(8) 0.0266(8) 0.0234(8) 0.0008(6) 0.0010(6) 0.0000(6)
C1 0.0277(10) 0.0266(10) 0.0280(10) -0.0009(7) 0.0027(8) 0.0011(7)
C2 0.0249(9) 0.0320(11) 0.0343(11) 0.0007(8) 0.0080(8) -0.0027(8)
C3 0.0426(13) 0.0400(13) 0.0342(11) 0.0054(10) 0.0133(10) -0.0016(9)
C4 0.0546(15) 0.0385(13) 0.0490(14) 0.0078(11) 0.0240(12) -0.0068(11)
C5 0.0418(13) 0.0350(12) 0.0639(17) 0.0094(10) 0.0214(12) 0.0003(11)
C6 0.0326(11) 0.0405(13) 0.0503(14) 0.0071(9) 0.0051(10) 0.0023(11)
C7 0.0263(10) 0.0336(11) 0.0378(11) 0.0018(8) 0.0032(8) -0.0050(9)
C8 0.0324(10) 0.0277(10) 0.0274(10) -0.0047(8) 0.0083(8) 0.0013(8)
C9 0.0397(12) 0.0363(12) 0.0339(11) -0.0020(9) 0.0083(9) 0.0043(9)
C10 0.0618(17) 0.0486(15) 0.0357(13) 0.0048(12) 0.0133(12) 0.0130(11)
C11 0.0707(19) 0.0520(16) 0.0505(16) -0.0095(14) 0.0275(14) 0.0159(13)
C12 0.0490(16) 0.0687(19) 0.0622(18) -0.0205(14) 0.0226(14) 0.0119(15)
C13 0.0362(12) 0.0515(15) 0.0452(14) -0.0118(11) 0.0083(10) 0.0063(11)
C14 0.0226(9) 0.0277(9) 0.0274(9) 0.0023(7) 0.0035(7) 0.0026(7)
C15 0.0266(9) 0.0323(10) 0.0288(10) 0.0010(8) 0.0037(8) 0.0013(8)
C16 0.0313(11) 0.0351(11) 0.0385(12) -0.0028(9) 0.0015(9) -0.0031(9)
C17 0.0279(10) 0.0351(12) 0.0497(14) -0.0024(9) 0.0040(9) 0.0091(10)
C18 0.0294(11) 0.0445(13) 0.0378(12) 0.0010(9) 0.0084(9) 0.0118(10)
C19 0.0303(10) 0.0404(12) 0.0286(10) 0.0027(9) 0.0062(8) 0.0036(9)
C20 0.0297(10) 0.0432(12) 0.0227(9) -0.0014(9) 0.0032(8) -0.0030(8)
C21 0.0302(10) 0.0376(11) 0.0231(9) -0.0017(8) 0.0014(8) 0.0042(8)
C22 0.0261(9) 0.0326(11) 0.0288(10) 0.0036(8) -0.0002(8) 0.0018(8)
C23 0.0214(9) 0.0307(10) 0.0321(10) -0.0010(7) 0.0012(7) -0.0008(8)
C24 0.0621(16) 0.0293(12) 0.0422(13) 0.0055(11) -0.0045(12) 0.0076(10)
C25 0.0217(9) 0.0270(9) 0.0251(9) -0.0004(7) 0.0037(7) -0.0004(7)
C26 0.0240(10) 0.0337(11) 0.0461(13) -0.0049(8) 0.0096(9) -0.0057(9)
C27 0.0284(10) 0.0374(12) 0.0449(13) 0.0000(9) 0.0115(9) -0.0054(10)
C28 0.0365(11) 0.0282(10) 0.0376(11) -0.0011(8) 0.0067(9) -0.0027(9)
C29 0.0295(11) 0.0333(12) 0.0582(15) -0.0092(9) 0.0094(10) -0.0073(10)
C30 0.0231(9) 0.0316(11) 0.0441(12) -0.0040(8) 0.0085(8) -0.0020(9)
C31 0.0410(12) 0.0338(12) 0.0443(13) -0.0032(9) 0.0050(10) -0.0103(10)
C32 0.0383(13) 0.0323(12) 0.0729(18) -0.0089(10) 0.0137(12) -0.0075(12)
C33 0.0323(11) 0.0537(14) 0.0225(10) 0.0036(10) -0.0016(8) -0.0068(9)
C34 0.0469(14) 0.0645(17) 0.0307(12) 0.0159(12) 0.0015(10) 0.0039(11)
C35 0.0607(19) 0.090(2) 0.0369(14) 0.0379(18) 0.0041(13) 0.0053(15)
C36 0.0373(14) 0.119(3) 0.0355(14) 0.0241(17) -0.0014(11) -0.0106(16)
C37 0.0320(13) 0.100(3) 0.0452(15) -0.0048(14) 0.0050(11) -0.0277(16)
C38 0.0317(12) 0.0621(17) 0.0461(14) -0.0023(11) 0.0033(10) -0.0170(12)
C39 0.0292(10) 0.0375(11) 0.0326(11) -0.0074(8) 0.0085(8) -0.0077(9)
C40 0.0426(12) 0.0346(12) 0.0375(12) -0.0073(9) 0.0127(10) -0.0041(9)
C41 0.0523(15) 0.0337(12) 0.0638(17) -0.0062(11) 0.0291(13) -0.0048(12)
C42 0.0510(16) 0.0453(15) 0.077(2) -0.0236(13) 0.0384(15) -0.0328(14)
C43 0.0347(13) 0.074(2) 0.0567(16) -0.0222(13) 0.0184(12) -0.0374(15)
C44 0.0273(11) 0.0612(16) 0.0405(13) -0.0090(10) 0.0074(9) -0.0182(11)
C45 0.0311(10) 0.0263(10) 0.0268(10) -0.0004(8) 0.0001(8) -0.0037(7)
C46 0.0312(10) 0.0320(11) 0.0334(11) 0.0001(8) 0.0031(8) -0.0050(8)
C47 0.0360(11) 0.0284(11) 0.0420(12) 0.0019(9) -0.0089(9) -0.0047(9)
C48 0.0559(15) 0.0323(11) 0.0275(11) 0.0033(10) -0.0089(10) -0.0008(9)
C49 0.0542(14) 0.0354(12) 0.0281(11) -0.0020(10) 0.0068(10) 0.0020(9)
C50 0.0349(11) 0.0332(11) 0.0311(11) -0.0031(8) 0.0037(8) -0.0001(8)
C51 0.0301(10) 0.0375(12) 0.0292(10) 0.0038(8) -0.0004(8) 0.0026(8)
C52 0.0327(11) 0.0509(14) 0.0321(11) 0.0031(10) 0.0041(9) 0.0018(10)
C53 0.0378(13) 0.0687(19) 0.0396(13) 0.0071(12) 0.0094(10) 0.0127(12)
C54 0.0399(14) 0.0586(17) 0.0604(17) 0.0038(12) 0.0063(12) 0.0286(14)
C55 0.0559(17) 0.0371(14) 0.0670(19) -0.0008(12) 0.0034(14) 0.0120(13)
C56 0.0510(15) 0.0386(13) 0.0450(14) 0.0019(11) 0.0082(11) 0.0002(11)
B1 0.0308(11) 0.0351(12) 0.0238(10) 0.0004(9) 0.0013(9) -0.0035(9)

loop_
_atom_type_symbol
_atom_type_description
_atom_type_scat_dispersion_real
_atom_type_scat_dispersion_imag
_atom_type_scat_source
C C 0.0033 0.0016 'International Tables Vol C Tables 4.2.6.8 and 6.1.1.4'
H H 0.0000 0.0000 'International Tables Vol C Tables 4.2.6.8 and 6.1.1.4'
B B 0.0013 0.0007 'International Tables Vol C Tables 4.2.6.8 and 6.1.1.4'
N N 0.0061 0.0033 'International Tables Vol C Tables 4.2.6.8 and 6.1.1.4'
O O 0.0106 0.0060 'International Tables Vol C Tables 4.2.6.8 and 6.1.1.4'
P P 0.1023 0.0942 'International Tables Vol C Tables 4.2.6.8 and 6.1.1.4'
Ru Ru -1.2594 0.8363 'International Tables Vol C Tables 4.2.6.8 and 6.1.1.4'

loop_
_geom_angle_atom_site_label_1
_geom_angle_atom_site_label_2
_geom_angle_atom_site_label_3
_geom_angle_site_symmetry_1
_geom_angle_site_symmetry_3
_geom_angle
_geom_angle_publ_flag
C1 Ru1 N1 . . 174.01(8) ?
C1 Ru1 P1 . . 96.40(7) ?
N1 Ru1 P1 . . 82.57(5) ?
C1 Ru1 P2 . . 97.02(7) ?
N1 Ru1 P2 . . 82.48(5) ?
P1 Ru1 P2 . . 159.615(19) ?
C1 Ru1 P3 . . 91.83(6) ?
N1 Ru1 P3 . . 94.16(5) ?
P1 Ru1 P3 . . 98.311(19) ?
P2 Ru1 P3 . . 96.522(19) ?
C2 P1 C14 . . 101.10(10) ?
C2 P1 C20 . . 105.62(10) ?
C14 P1 C20 . . 105.48(10) ?
C2 P1 Ru1 . . 120.76(7) ?
C14 P1 Ru1 . . 120.03(7) ?
C20 P1 Ru1 . . 102.27(7) ?
C8 P2 C25 . . 101.31(9) ?
C8 P2 C23 . . 106.05(10) ?
C25 P2 C23 . . 103.76(9) ?
C8 P2 Ru1 . . 121.80(7) ?
C25 P2 Ru1 . . 120.19(6) ?
C23 P2 Ru1 . . 101.72(7) ?
C24 P3 C31 . . 101.89(12) ?
C24 P3 C32 . . 101.09(14) ?
C31 P3 C32 . . 99.28(12) ?
C24 P3 Ru1 . . 113.85(9) ?
C31 P3 Ru1 . . 119.43(9) ?
C32 P3 Ru1 . . 118.33(9) ?
C22 N1 C21 . . 110.23(16) ?
C22 N1 Ru1 . . 112.68(12) ?
C21 N1 Ru1 . . 111.73(12) ?
O1 C1 Ru1 . . 178.8(2) ?
C3 C2 C7 . . 119.2(2) ?
C3 C2 P1 . . 122.64(18) ?
C7 C2 P1 . . 118.11(16) ?
C2 C3 C4 . . 120.3(2) ?
C5 C4 C3 . . 120.3(2) ?
C4 C5 C6 . . 120.3(2) ?
C5 C6 C7 . . 119.7(2) ?
C6 C7 C2 . . 120.3(2) ?
C9 C8 C13 . . 119.4(2) ?
C9 C8 P2 . . 118.64(16) ?
C13 C8 P2 . . 122.00(18) ?
C8 C9 C10 . . 120.5(2) ?
C11 C10 C9 . . 119.7(3) ?
C12 C11 C10 . . 120.2(2) ?
C11 C12 C13 . . 120.4(3) ?
C12 C13 C8 . . 119.7(3) ?
C15 C14 C19 . . 118.6(2) ?
C15 C14 P1 . . 120.54(15) ?
C19 C14 P1 . . 120.86(16) ?
C14 C15 C16 . . 120.7(2) ?
C15 C16 C17 . . 120.0(2) ?
C18 C17 C16 . . 119.8(2) ?
C17 C18 C19 . . 120.1(2) ?
C18 C19 C14 . . 120.8(2) ?
C21 C20 P1 . . 107.79(14) ?
N1 C21 C20 . . 110.11(17) ?
N1 C22 C23 . . 110.60(17) ?
C22 C23 P2 . . 106.80(14) ?
C30 C25 C26 . . 118.64(19) ?
C30 C25 P2 . . 121.74(15) ?
C26 C25 P2 . . 119.59(15) ?
C27 C26 C25 . . 120.8(2) ?
C28 C27 C26 . . 120.2(2) ?
C27 C28 C29 . . 119.5(2) ?
C30 C29 C28 . . 120.6(2) ?
C25 C30 C29 . . 120.3(2) ?
C34 C33 C38 . . 115.1(2) ?
C34 C33 B1 . . 123.9(2) ?
C38 C33 B1 . . 120.8(2) ?
C33 C34 C35 . . 122.6(3) ?
C36 C35 C34 . . 120.2(3) ?
C37 C36 C35 . . 119.0(3) ?
C36 C37 C38 . . 120.5(3) ?
C37 C38 C33 . . 122.6(3) ?
C40 C39 C44 . . 115.5(2) ?
C40 C39 B1 . . 124.4(2) ?
C44 C39 B1 . . 120.0(2) ?
C39 C40 C41 . . 122.5(2) ?
C42 C41 C40 . . 120.0(3) ?
C43 C42 C41 . . 119.1(2) ?
C42 C43 C44 . . 120.4(3) ?
C43 C44 C39 . . 122.5(3) ?
C50 C45 C46 . . 115.09(19) ?
C50 C45 B1 . . 123.61(19) ?
C46 C45 B1 . . 121.23(19) ?
C47 C46 C45 . . 122.4(2) ?
C48 C47 C46 . . 120.7(2) ?
C47 C48 C49 . . 118.8(2) ?
C48 C49 C50 . . 120.3(2) ?
C49 C50 C45 . . 122.8(2) ?
C52 C51 C56 . . 114.3(2) ?
C52 C51 B1 . . 124.0(2) ?
C56 C51 B1 . . 121.6(2) ?
C51 C52 C53 . . 122.9(3) ?
C54 C53 C52 . . 120.8(3) ?
C53 C54 C55 . . 118.5(3) ?
C54 C55 C56 . . 120.4(3) ?
C55 C56 C51 . . 123.1(3) ?
C39 B1 C45 . . 109.80(18) ?
C39 B1 C33 . . 109.48(18) ?
C45 B1 C33 . . 108.34(17) ?
C39 B1 C51 . . 108.07(18) ?
C45 B1 C51 . . 108.47(17) ?
C33 B1 C51 . . 112.65(18) ?

loop_
_geom_bond_atom_site_label_1
_geom_bond_atom_site_label_2
_geom_bond_site_symmetry_2
_geom_bond_distance
_geom_bond_publ_flag
Ru1 C1 . 1.847(2) ?
Ru1 N1 . 2.2027(17) ?
Ru1 P1 . 2.3160(5) ?
Ru1 P2 . 2.3248(5) ?
Ru1 P3 . 2.4358(6) ?
P1 C2 . 1.818(2) ?
P1 C14 . 1.833(2) ?
P1 C20 . 1.842(2) ?
P2 C8 . 1.817(2) ?
P2 C25 . 1.832(2) ?
P2 C23 . 1.839(2) ?
P3 C24 . 1.816(2) ?
P3 C31 . 1.826(2) ?
P3 C32 . 1.826(2) ?
O1 C1 . 1.143(3) ?
N1 C22 . 1.485(3) ?
N1 C21 . 1.488(3) ?
C2 C3 . 1.383(3) ?
C2 C7 . 1.398(3) ?
C3 C4 . 1.388(3) ?
C4 C5 . 1.372(4) ?
C5 C6 . 1.386(4) ?
C6 C7 . 1.388(3) ?
C8 C9 . 1.383(3) ?
C8 C13 . 1.395(3) ?
C9 C10 . 1.386(3) ?
C10 C11 . 1.382(4) ?
C11 C12 . 1.374(4) ?
C12 C13 . 1.386(4) ?
C14 C15 . 1.388(3) ?
C14 C19 . 1.398(3) ?
C15 C16 . 1.389(3) ?
C16 C17 . 1.389(3) ?
C17 C18 . 1.381(4) ?
C18 C19 . 1.384(3) ?
C20 C21 . 1.512(3) ?
C22 C23 . 1.515(3) ?
C25 C30 . 1.384(3) ?
C25 C26 . 1.398(3) ?
C26 C27 . 1.382(3) ?
C27 C28 . 1.376(3) ?
C28 C29 . 1.385(3) ?
C29 C30 . 1.385(3) ?
C33 C34 . 1.392(4) ?
C33 C38 . 1.402(4) ?
C33 B1 . 1.652(3) ?
C34 C35 . 1.404(4) ?
C35 C36 . 1.377(5) ?
C36 C37 . 1.369(5) ?
C37 C38 . 1.398(4) ?
C39 C40 . 1.391(3) ?
C39 C44 . 1.409(3) ?
C39 B1 . 1.638(3) ?
C40 C41 . 1.397(3) ?
C41 C42 . 1.384(4) ?
C42 C43 . 1.379(5) ?
C43 C44 . 1.384(4) ?
C45 C50 . 1.400(3) ?
C45 C46 . 1.408(3) ?
C45 B1 . 1.648(3) ?
C46 C47 . 1.392(3) ?
C47 C48 . 1.376(4) ?
C48 C49 . 1.383(4) ?
C49 C50 . 1.393(3) ?
C51 C52 . 1.394(3) ?
C51 C56 . 1.404(3) ?
C51 B1 . 1.654(3) ?
C52 C53 . 1.397(4) ?
C53 C54 . 1.365(4) ?
C54 C55 . 1.377(4) ?
C55 C56 . 1.387(4) ?
